data_2023536
loop_
_publ_author_name
'D\"oring, Cindy'
'Jones, Peter G.'

_publ_section_title
;
 Crystal structures of three 4-methylpiperidinium salts (one as three
 polymorphs) with tetrahalogenidoaurate(III), halide and (in one case)
 dichloroiodate(I) counter-anions
;
_journal_coeditor_code YZ2066
_journal_issue 7
_journal_name_full 'Acta Crystallographica Section E Crystallographic Communications'
_journal_paper_doi 10.1107/S2056989025004918
_journal_volume 81
_journal_year 2025
_chemical_formula_iupac '(C6 H14 N)2 [Au Cl4] Cl'
_chemical_formula_moiety '2(C6 H14 N +), Au Cl4 -, Cl -'
_chemical_formula_sum 'C12 H28 Au Cl5 N2'
_chemical_formula_weight 574.58
_chemical_name_systematic
;
Bis(4-methylpiperidinium) tetrachloridoaurate(III) chloride
;
_space_group_crystal_system monoclinic
_space_group_IT_number 13
_space_group_name_Hall '-P 2yc'
_space_group_name_H-M_alt 'P 1 2/c 1'
_atom_sites_solution_hydrogens mixed
_atom_sites_solution_primary direct
_atom_sites_solution_secondary difmap
_audit_creation_method SHELXL-2019/3
_cell_angle_alpha 90
_cell_angle_beta 99.284(5)
_cell_angle_gamma 90
_cell_formula_units_Z 8
_cell_length_a 18.7771(8)
_cell_length_b 10.6891(4)
_cell_length_c 20.5603(9)
_cell_measurement_reflns_used 12440
_cell_measurement_temperature 100(2)
_cell_measurement_theta_max 27.2080
_cell_measurement_theta_min 2.7250
_cell_volume 4072.6(3)
_computing_cell_refinement
;
CrysAlisPro, Version 1.171.36.28 (Rigaku OD, 2013)
;
_computing_data_collection
;
CrysAlisPro, Version 1.171.36.28 (Rigaku OD, 2013)
;
_computing_data_reduction
;
CrysAlisPro, Version 1.171.36.28 (Rigaku OD, 2013)
;
_computing_molecular_graphics
;
Bruker XP, Version 5.1 (Bruker, 1998)
;
_computing_publication_material
;
publCIF (Westrip, 2010)
;
_computing_structure_refinement
;
SHELXL-2019/3 (Sheldrick, 2015)
;
_computing_structure_solution
;
SHELXS-97 (Sheldrick, 2008)
;
_diffrn_ambient_temperature 100(2)
_diffrn_detector_area_resol_mean 16.1419
_diffrn_measured_fraction_theta_full 0.991
_diffrn_measured_fraction_theta_max 0.991
_diffrn_measurement_device_type 'Oxford Diffraction Xcalibur, Eos'
_diffrn_measurement_method '\w scan'
_diffrn_radiation_type MoK\a
_diffrn_radiation_wavelength 0.71073
_diffrn_reflns_av_R_equivalents 0.1149
_diffrn_reflns_av_unetI/netI 0.0622
_diffrn_reflns_limit_h_max 26
_diffrn_reflns_limit_h_min -26
_diffrn_reflns_limit_k_max 15
_diffrn_reflns_limit_k_min -14
_diffrn_reflns_limit_l_max 28
_diffrn_reflns_limit_l_min -28
_diffrn_reflns_number 146147
_diffrn_reflns_theta_full 30.000
_diffrn_reflns_theta_max 30.033
_diffrn_reflns_theta_min 2.153
_diffrn_source 'Enhance (Mo) X-ray Source'
_exptl_absorpt_coefficient_mu 7.874
_exptl_absorpt_correction_T_max 1.00000
_exptl_absorpt_correction_T_min 0.62829
_exptl_absorpt_correction_type multi-scan
_exptl_absorpt_process_details
;
(CrysAlisPro; Rigaku OD, 2013)
;
_exptl_crystal_colour yellow
_exptl_crystal_density_diffrn 1.874
_exptl_crystal_density_method 'not measured'
_exptl_crystal_description plate
_exptl_crystal_F_000 2224
_exptl_crystal_size_max 0.15
_exptl_crystal_size_mid 0.10
_exptl_crystal_size_min 0.03
_refine_diff_density_max 1.474
_refine_diff_density_min -1.521
_refine_ls_extinction_method none
_refine_ls_goodness_of_fit_ref 1.040
_refine_ls_hydrogen_treatment mixed
_refine_ls_matrix_type full
_refine_ls_number_parameters 385
_refine_ls_number_reflns 11802
_refine_ls_number_restraints 55
_refine_ls_restrained_S_all 1.038
_refine_ls_R_factor_all 0.0707
_refine_ls_R_factor_gt 0.0386
_refine_ls_shift/su_max 0.001
_refine_ls_shift/su_mean 0.000
_refine_ls_structure_factor_coef Fsqd
_refine_ls_weighting_details 'w=1/[\s^2^(Fo^2^)+(0.0150P)^2^+4.8198P] where P=(Fo^2^+2Fc^2^)/3'
_refine_ls_weighting_scheme calc
_refine_ls_wR_factor_gt 0.0571
_refine_ls_wR_factor_ref 0.0647
_reflns_number_gt 8670
_reflns_number_total 11802
_reflns_threshold_expression 'I > 2\s(I)'
_cod_data_source_file yz2066.cif
_cod_data_source_block 2b
_cod_original_sg_symbol_H-M 'P 2/c'
_cod_database_code 2023536
_shelx_space_group_comment
;
The symmetry employed for this shelxl refinement is uniquely defined
by the following loop, which should always be used as a source of
symmetry information in preference to the above space-group names.
They are only intended as comments.
;
_shelx_estimated_absorpt_t_min 0.385
_shelx_estimated_absorpt_t_max 0.798

loop_
_space_group_symop_operation_xyz
'x, y, z'
'-x, y, -z+1/2'
'-x, -y, -z'
'x, -y, z-1/2'

loop_
_atom_site_type_symbol
_atom_site_label
_atom_site_fract_x
_atom_site_fract_y
_atom_site_fract_z
_atom_site_U_iso_or_equiv
_atom_site_adp_type
_atom_site_calc_flag
_atom_site_occupancy
_atom_site_disorder_assembly
_atom_site_disorder_group
Au Au1 0.24529(2) 0.04755(2) 0.13021(2) 0.01701(5) Uani d 1 . .
Au Au2 0.25780(2) 0.49624(2) 0.38559(2) 0.01591(4) Uani d 1 . .
Cl Cl1 0.12472(6) 0.02656(11) 0.13312(6) 0.0263(3) Uani d 1 . .
Cl Cl2 0.26764(6) -0.13211(11) 0.18882(6) 0.0252(3) Uani d 1 . .
Cl Cl3 0.36612(6) 0.07102(11) 0.12864(6) 0.0244(3) Uani d 1 . .
Cl Cl4 0.22195(6) 0.22470(11) 0.06773(6) 0.0250(3) Uani d 1 . .
Cl Cl5 0.13645(6) 0.49207(12) 0.38710(6) 0.0293(3) Uani d 1 . .
Cl Cl6 0.24182(6) 0.65284(11) 0.30969(6) 0.0234(3) Uani d 1 . .
Cl Cl7 0.37886(6) 0.50207(11) 0.38407(6) 0.0260(3) Uani d 1 . .
Cl Cl8 0.27572(6) 0.34294(11) 0.46385(6) 0.0243(3) Uani d 1 . .
Cl Cl9 0.25246(6) 0.25136(11) 0.25747(6) 0.0254(3) Uani d 1 . .
Cl Cl10 0.000000 0.20725(15) 0.250000 0.0235(4) Uani d 1 . .
Cl Cl11 0.500000 0.31169(15) 0.250000 0.0238(4) Uani d 1 . .
N N11 0.3539(2) 0.3958(4) 0.1605(2) 0.0219(9) Uani d 1 . .
H H01 0.395(2) 0.361(6) 0.183(3) 0.08(2) Uiso d 1 . .
H H02 0.3172(19) 0.339(4) 0.160(2) 0.029(14) Uiso d 1 . .
C C12 0.3367(3) 0.5092(5) 0.1970(3) 0.0295(12) Uani d 1 . .
H H12A 0.333650 0.486678 0.243135 0.035 Uiso calc 1 . .
H H12B 0.289246 0.542995 0.176412 0.035 Uiso calc 1 . .
C C13 0.3945(3) 0.6082(4) 0.1958(2) 0.0266(11) Uani d 1 . .
H H13A 0.440750 0.577255 0.220565 0.032 Uiso calc 1 . .
H H13B 0.380906 0.684637 0.218102 0.032 Uiso calc 1 . .
C C14 0.4044(2) 0.6404(4) 0.1256(3) 0.0241(11) Uani d 1 . .
H H14 0.358175 0.676706 0.102211 0.029 Uiso calc 1 . .
C C15 0.4204(2) 0.5213(4) 0.0899(2) 0.0238(11) Uani d 1 . .
H H15A 0.424070 0.541647 0.043619 0.029 Uiso calc 1 . .
H H15B 0.467382 0.486906 0.111086 0.029 Uiso calc 1 . .
C C16 0.3620(3) 0.4232(5) 0.0912(2) 0.0250(11) Uani d 1 . .
H H16A 0.315700 0.454077 0.066563 0.030 Uiso calc 1 . .
H H16B 0.375204 0.345683 0.069533 0.030 Uiso calc 1 . .
C C17 0.4636(3) 0.7368(5) 0.1254(3) 0.0398(15) Uani d 1 . .
H H17A 0.508700 0.704821 0.150559 0.060 Uiso calc 1 . .
H H17B 0.450034 0.814468 0.145542 0.060 Uiso calc 1 . .
H H17C 0.470331 0.753292 0.079887 0.060 Uiso calc 1 . .
N N21 0.4060(2) 0.1773(4) 0.3427(2) 0.0314(11) Uani d 1 . .
H H03 0.3593(14) 0.205(4) 0.336(2) 0.027(14) Uiso d 1 . .
H H04 0.431(3) 0.227(4) 0.318(2) 0.051(19) Uiso d 1 . .
C C22 0.4314(3) 0.1771(5) 0.4146(2) 0.0271(12) Uani d 1 . .
H H22A 0.422442 0.260137 0.433006 0.033 Uiso calc 1 . .
H H22B 0.484036 0.161213 0.423367 0.033 Uiso calc 1 . .
C C23 0.3926(3) 0.0771(4) 0.4479(2) 0.0254(11) Uani d 1 . .
H H23A 0.340685 0.098369 0.443102 0.030 Uiso calc 1 . .
H H23B 0.412265 0.075504 0.495601 0.030 Uiso calc 1 . .
C C24 0.4008(2) -0.0522(4) 0.4187(2) 0.0202(10) Uani d 1 . .
H H24 0.453243 -0.074325 0.426765 0.024 Uiso calc 1 . .
C C25 0.3759(3) -0.0474(5) 0.3446(2) 0.0260(11) Uani d 1 . .
H H25A 0.384721 -0.129638 0.325253 0.031 Uiso calc 1 . .
H H25B 0.323361 -0.031068 0.335636 0.031 Uiso calc 1 . .
C C26 0.4148(3) 0.0533(5) 0.3119(3) 0.0341(13) Uani d 1 . .
H H26A 0.466715 0.032453 0.316499 0.041 Uiso calc 1 . .
H H26B 0.394932 0.056967 0.264329 0.041 Uiso calc 1 . .
C C27 0.3602(3) -0.1520(5) 0.4513(2) 0.0332(13) Uani d 1 . .
H H27A 0.308502 -0.133034 0.443323 0.050 Uiso calc 1 . .
H H27B 0.377769 -0.152829 0.498862 0.050 Uiso calc 1 . .
H H27C 0.368428 -0.234112 0.432664 0.050 Uiso calc 1 . .
N N31 0.1434(2) 0.0681(4) 0.3099(2) 0.0322(11) Uani d 1 . .
H H05 0.0981(16) 0.092(5) 0.290(2) 0.045(17) Uiso d 1 . .
H H06 0.178(2) 0.102(5) 0.289(3) 0.06(2) Uiso d 1 . .
C C32 0.1549(3) 0.1151(5) 0.3785(3) 0.0385(15) Uani d 1 . .
H H32A 0.148115 0.206942 0.378270 0.046 Uiso calc 1 . .
H H32B 0.205093 0.096941 0.399533 0.046 Uiso calc 1 . .
C C33 0.1030(3) 0.0546(5) 0.4178(3) 0.0313(12) Uani d 1 . .
H H33A 0.053386 0.082972 0.400478 0.038 Uiso calc 1 . .
H H33B 0.114730 0.082091 0.464298 0.038 Uiso calc 1 . .
C C34 0.1056(2) -0.0880(4) 0.4152(2) 0.0221(11) Uani d 1 . .
H H34 0.155093 -0.115193 0.435798 0.027 Uiso calc 1 . .
C C35 0.0935(3) -0.1296(4) 0.3437(2) 0.0231(11) Uani d 1 . .
H H35A 0.097893 -0.221819 0.341824 0.028 Uiso calc 1 . .
H H35B 0.043956 -0.106711 0.322900 0.028 Uiso calc 1 . .
C C36 0.1470(3) -0.0705(5) 0.3057(3) 0.0334(13) Uani d 1 . .
H H36A 0.196358 -0.099095 0.323892 0.040 Uiso calc 1 . .
H H36B 0.136269 -0.096779 0.258959 0.040 Uiso calc 1 . .
C C37 0.0521(3) -0.1471(5) 0.4535(2) 0.0316(13) Uani d 1 . .
H H37A 0.003109 -0.121608 0.434179 0.047 Uiso calc 1 . .
H H37B 0.062408 -0.119536 0.499491 0.047 Uiso calc 1 . .
H H37C 0.056135 -0.238342 0.451541 0.047 Uiso calc 1 . .
N N41 0.0992(3) 0.3477(6) 0.1633(3) 0.0130(16) Uiso d 0.538(7) A 1
H H41A 0.083171 0.291119 0.190701 0.016 Uiso calc 0.538(7) A 1
H H41B 0.141419 0.318329 0.152894 0.016 Uiso calc 0.538(7) A 1
C C42 0.0459(5) 0.3571(8) 0.1026(4) 0.024(2) Uiso d 0.538(7) A 1
H H42A -0.002065 0.376160 0.114311 0.029 Uiso calc 0.538(7) A 1
H H42B 0.042474 0.275461 0.079562 0.029 Uiso calc 0.538(7) A 1
C C43 0.0652(6) 0.4569(8) 0.0566(5) 0.036(3) Uiso d 0.538(7) A 1
H H43A 0.025247 0.465499 0.019028 0.043 Uiso calc 0.538(7) A 1
H H43B 0.108774 0.430456 0.038808 0.043 Uiso calc 0.538(7) A 1
C C44 0.0793(6) 0.5828(9) 0.0900(4) 0.016(3) Uiso d 0.538(7) A 1
H H44 0.033537 0.613615 0.103415 0.020 Uiso calc 0.538(7) A 1
C C45 0.1355(5) 0.5663(9) 0.1513(5) 0.039(3) Uiso d 0.538(7) A 1
H H45A 0.143130 0.647300 0.174721 0.047 Uiso calc 0.538(7) A 1
H H45B 0.181908 0.541164 0.138090 0.047 Uiso calc 0.538(7) A 1
C C46 0.1132(6) 0.4671(9) 0.1986(5) 0.040(3) Uiso d 0.538(7) A 1
H H46A 0.152188 0.456149 0.236738 0.048 Uiso calc 0.538(7) A 1
H H46B 0.069182 0.494924 0.215244 0.048 Uiso calc 0.538(7) A 1
C C47 0.1044(6) 0.6775(9) 0.0434(5) 0.022(2) Uiso d 0.538(7) A 1
H H47A 0.150717 0.650696 0.031962 0.034 Uiso calc 0.538(7) A 1
H H47B 0.110110 0.759520 0.064941 0.034 Uiso calc 0.538(7) A 1
H H47C 0.068496 0.683485 0.003231 0.034 Uiso calc 0.538(7) A 1
N N41' 0.0955(5) 0.4055(9) 0.1972(5) 0.035(3) Uiso d 0.462(7) A 2
H H41C 0.073285 0.350302 0.221041 0.042 Uiso calc 0.462(7) A 2
H H41D 0.143855 0.399844 0.211217 0.042 Uiso calc 0.462(7) A 2
C C42' 0.0795(7) 0.3707(10) 0.1265(5) 0.036(3) Uiso d 0.462(7) A 2
H H42C 0.026579 0.365926 0.112565 0.043 Uiso calc 0.462(7) A 2
H H42D 0.100002 0.287057 0.120314 0.043 Uiso calc 0.462(7) A 2
C C43' 0.1110(6) 0.4657(8) 0.0837(5) 0.027(3) Uiso d 0.462(7) A 2
H H43C 0.164283 0.459346 0.092399 0.032 Uiso calc 0.462(7) A 2
H H43D 0.094681 0.444815 0.036754 0.032 Uiso calc 0.462(7) A 2
C C44' 0.0894(7) 0.5987(9) 0.0959(5) 0.016(3) Uiso d 0.462(7) A 2
H H44' 0.036117 0.605794 0.081188 0.019 Uiso calc 0.462(7) A 2
C C45' 0.1045(5) 0.6279(9) 0.1687(4) 0.021(2) Uiso d 0.462(7) A 2
H H45C 0.085175 0.711957 0.176178 0.026 Uiso calc 0.462(7) A 2
H H45D 0.157311 0.629940 0.183454 0.026 Uiso calc 0.462(7) A 2
C C46' 0.0713(6) 0.5332(9) 0.2096(5) 0.032(3) Uiso d 0.462(7) A 2
H H46C 0.085205 0.553499 0.256962 0.038 Uiso calc 0.462(7) A 2
H H46D 0.018022 0.537670 0.198696 0.038 Uiso calc 0.462(7) A 2
C C47' 0.1256(6) 0.6933(10) 0.0575(5) 0.020(3) Uiso d 0.462(7) A 2
H H47D 0.177809 0.692177 0.073001 0.030 Uiso calc 0.462(7) A 2
H H47E 0.106630 0.776904 0.064098 0.030 Uiso calc 0.462(7) A 2
H H47F 0.116000 0.672082 0.010548 0.030 Uiso calc 0.462(7) A 2

loop_
_atom_site_aniso_label
_atom_site_aniso_U_11
_atom_site_aniso_U_22
_atom_site_aniso_U_33
_atom_site_aniso_U_12
_atom_site_aniso_U_13
_atom_site_aniso_U_23
Au1 0.01700(8) 0.01640(9) 0.01697(9) -0.00062(7) 0.00075(6) 0.00041(7)
Au2 0.01534(8) 0.01526(9) 0.01698(9) 0.00069(7) 0.00214(6) -0.00016(7)
Cl1 0.0164(5) 0.0262(7) 0.0345(7) -0.0040(5) -0.0016(5) 0.0062(5)
Cl2 0.0267(6) 0.0203(6) 0.0286(7) 0.0041(5) 0.0047(5) 0.0049(5)
Cl3 0.0178(5) 0.0336(7) 0.0222(6) 0.0026(5) 0.0044(5) 0.0038(5)
Cl4 0.0209(6) 0.0234(6) 0.0284(7) -0.0046(5) -0.0025(5) 0.0085(5)
Cl5 0.0165(5) 0.0401(8) 0.0324(7) 0.0047(5) 0.0069(5) 0.0091(6)
Cl6 0.0258(6) 0.0199(6) 0.0248(7) 0.0040(5) 0.0049(5) 0.0049(5)
Cl7 0.0159(5) 0.0233(6) 0.0385(7) 0.0003(5) 0.0032(5) 0.0059(6)
Cl8 0.0222(6) 0.0255(6) 0.0241(7) -0.0009(5) 0.0003(5) 0.0078(5)
Cl9 0.0253(6) 0.0281(7) 0.0239(7) -0.0107(5) 0.0077(5) -0.0019(5)
Cl10 0.0184(8) 0.0246(9) 0.0274(10) 0.000 0.0038(7) 0.000
Cl11 0.0262(9) 0.0193(9) 0.0258(10) 0.000 0.0040(7) 0.000
N11 0.022(2) 0.016(2) 0.029(3) -0.0062(17) 0.0081(19) 0.0012(18)
C12 0.039(3) 0.026(3) 0.028(3) 0.000(2) 0.017(2) -0.008(2)
C13 0.030(3) 0.018(3) 0.032(3) 0.004(2) 0.005(2) -0.003(2)
C14 0.017(2) 0.019(3) 0.035(3) 0.0001(19) 0.003(2) 0.004(2)
C15 0.023(2) 0.029(3) 0.022(3) -0.002(2) 0.008(2) 0.008(2)
C16 0.029(3) 0.026(3) 0.020(3) -0.003(2) 0.005(2) -0.004(2)
C17 0.032(3) 0.024(3) 0.063(4) -0.007(2) 0.008(3) 0.012(3)
N21 0.026(2) 0.033(3) 0.034(3) -0.003(2) 0.001(2) 0.017(2)
C22 0.024(3) 0.023(3) 0.034(3) 0.002(2) 0.001(2) -0.003(2)
C23 0.029(3) 0.020(3) 0.028(3) 0.003(2) 0.005(2) -0.003(2)
C24 0.025(2) 0.019(2) 0.017(2) 0.003(2) 0.0037(19) -0.001(2)
C25 0.033(3) 0.026(3) 0.019(3) -0.005(2) 0.005(2) -0.004(2)
C26 0.037(3) 0.043(3) 0.023(3) -0.007(3) 0.007(2) -0.001(3)
C27 0.056(4) 0.026(3) 0.019(3) -0.007(3) 0.010(3) 0.002(2)
N31 0.016(2) 0.034(3) 0.048(3) 0.0022(19) 0.011(2) 0.019(2)
C32 0.025(3) 0.019(3) 0.067(4) -0.005(2) -0.006(3) 0.003(3)
C33 0.034(3) 0.028(3) 0.030(3) -0.006(2) 0.000(2) -0.008(2)
C34 0.017(2) 0.021(3) 0.027(3) -0.0014(19) -0.001(2) 0.006(2)
C35 0.026(3) 0.019(3) 0.026(3) 0.000(2) 0.007(2) 0.001(2)
C36 0.037(3) 0.024(3) 0.043(4) 0.012(2) 0.017(3) 0.008(2)
C37 0.025(3) 0.045(4) 0.024(3) -0.003(2) 0.003(2) 0.007(2)

loop_
_atom_type_symbol
_atom_type_description
_atom_type_scat_dispersion_real
_atom_type_scat_dispersion_imag
_atom_type_scat_source
C C 0.0033 0.0016 'International Tables Vol C Tables 4.2.6.8 and 6.1.1.4'
H H 0.0000 0.0000 'International Tables Vol C Tables 4.2.6.8 and 6.1.1.4'
N N 0.0061 0.0033 'International Tables Vol C Tables 4.2.6.8 and 6.1.1.4'
Cl Cl 0.1484 0.1585 'International Tables Vol C Tables 4.2.6.8 and 6.1.1.4'
Au Au -2.0133 8.8022 'International Tables Vol C Tables 4.2.6.8 and 6.1.1.4'

loop_
_geom_angle_atom_site_label_1
_geom_angle_atom_site_label_2
_geom_angle_atom_site_label_3
_geom_angle_site_symmetry_1
_geom_angle_site_symmetry_3
_geom_angle
_geom_angle_publ_flag
Cl2 Au1 Cl1 . . 90.12(4) y
Cl2 Au1 Cl3 . . 90.08(4) y
Cl1 Au1 Cl3 . . 179.05(5) y
Cl2 Au1 Cl4 . . 177.98(5) y
Cl1 Au1 Cl4 . . 89.72(4) y
Cl3 Au1 Cl4 . . 90.11(4) y
Cl6 Au2 Cl7 . . 89.54(4) y
Cl6 Au2 Cl8 . . 178.35(4) y
Cl7 Au2 Cl8 . . 89.74(4) y
Cl6 Au2 Cl5 . . 90.13(4) y
Cl7 Au2 Cl5 . . 179.55(5) y
Cl8 Au2 Cl5 . . 90.59(4) y
C16 N11 C12 . . 112.8(4) ?
C16 N11 H01 . . 111(4) ?
C12 N11 H01 . . 108(4) ?
C16 N11 H02 . . 108(3) ?
C12 N11 H02 . . 109(3) ?
H01 N11 H02 . . 108(5) ?
N11 C12 C13 . . 110.2(4) ?
N11 C12 H12A . . 109.6 ?
C13 C12 H12A . . 109.6 ?
N11 C12 H12B . . 109.6 ?
C13 C12 H12B . . 109.6 ?
H12A C12 H12B . . 108.1 ?
C12 C13 C14 . . 111.6(4) ?
C12 C13 H13A . . 109.3 ?
C14 C13 H13A . . 109.3 ?
C12 C13 H13B . . 109.3 ?
C14 C13 H13B . . 109.3 ?
H13A C13 H13B . . 108.0 ?
C17 C14 C15 . . 111.4(4) ?
C17 C14 C13 . . 111.0(4) ?
C15 C14 C13 . . 109.3(4) ?
C17 C14 H14 . . 108.4 ?
C15 C14 H14 . . 108.4 ?
C13 C14 H14 . . 108.4 ?
C16 C15 C14 . . 111.7(4) ?
C16 C15 H15A . . 109.3 ?
C14 C15 H15A . . 109.3 ?
C16 C15 H15B . . 109.3 ?
C14 C15 H15B . . 109.3 ?
H15A C15 H15B . . 107.9 ?
N11 C16 C15 . . 109.7(4) ?
N11 C16 H16A . . 109.7 ?
C15 C16 H16A . . 109.7 ?
N11 C16 H16B . . 109.7 ?
C15 C16 H16B . . 109.7 ?
H16A C16 H16B . . 108.2 ?
C14 C17 H17A . . 109.5 ?
C14 C17 H17B . . 109.5 ?
H17A C17 H17B . . 109.5 ?
C14 C17 H17C . . 109.5 ?
H17A C17 H17C . . 109.5 ?
H17B C17 H17C . . 109.5 ?
C22 N21 C26 . . 112.6(4) ?
C22 N21 H03 . . 108(3) ?
C26 N21 H03 . . 113(3) ?
C22 N21 H04 . . 116(4) ?
C26 N21 H04 . . 100(4) ?
H03 N21 H04 . . 107(4) ?
N21 C22 C23 . . 110.6(4) ?
N21 C22 H22A . . 109.5 ?
C23 C22 H22A . . 109.5 ?
N21 C22 H22B . . 109.5 ?
C23 C22 H22B . . 109.5 ?
H22A C22 H22B . . 108.1 ?
C22 C23 C24 . . 111.9(4) ?
C22 C23 H23A . . 109.2 ?
C24 C23 H23A . . 109.2 ?
C22 C23 H23B . . 109.2 ?
C24 C23 H23B . . 109.2 ?
H23A C23 H23B . . 107.9 ?
C25 C24 C23 . . 109.3(4) ?
C25 C24 C27 . . 111.6(4) ?
C23 C24 C27 . . 111.7(4) ?
C25 C24 H24 . . 108.0 ?
C23 C24 H24 . . 108.0 ?
C27 C24 H24 . . 108.0 ?
C26 C25 C24 . . 112.1(4) ?
C26 C25 H25A . . 109.2 ?
C24 C25 H25A . . 109.2 ?
C26 C25 H25B . . 109.2 ?
C24 C25 H25B . . 109.2 ?
H25A C25 H25B . . 107.9 ?
N21 C26 C25 . . 110.4(4) ?
N21 C26 H26A . . 109.6 ?
C25 C26 H26A . . 109.6 ?
N21 C26 H26B . . 109.6 ?
C25 C26 H26B . . 109.6 ?
H26A C26 H26B . . 108.1 ?
C24 C27 H27A . . 109.5 ?
C24 C27 H27B . . 109.5 ?
H27A C27 H27B . . 109.5 ?
C24 C27 H27C . . 109.5 ?
H27A C27 H27C . . 109.5 ?
H27B C27 H27C . . 109.5 ?
C32 N31 C36 . . 113.1(4) ?
C32 N31 H05 . . 108(3) ?
C36 N31 H05 . . 108(3) ?
C32 N31 H06 . . 108(4) ?
C36 N31 H06 . . 109(4) ?
H05 N31 H06 . . 112(5) ?
N31 C32 C33 . . 110.9(4) ?
N31 C32 H32A . . 109.5 ?
C33 C32 H32A . . 109.5 ?
N31 C32 H32B . . 109.5 ?
C33 C32 H32B . . 109.5 ?
H32A C32 H32B . . 108.0 ?
C32 C33 C34 . . 112.5(4) ?
C32 C33 H33A . . 109.1 ?
C34 C33 H33A . . 109.1 ?
C32 C33 H33B . . 109.1 ?
C34 C33 H33B . . 109.1 ?
H33A C33 H33B . . 107.8 ?
C37 C34 C35 . . 111.9(4) ?
C37 C34 C33 . . 111.8(4) ?
C35 C34 C33 . . 109.1(4) ?
C37 C34 H34 . . 108.0 ?
C35 C34 H34 . . 108.0 ?
C33 C34 H34 . . 108.0 ?
C36 C35 C34 . . 111.8(4) ?
C36 C35 H35A . . 109.3 ?
C34 C35 H35A . . 109.3 ?
C36 C35 H35B . . 109.3 ?
C34 C35 H35B . . 109.3 ?
H35A C35 H35B . . 107.9 ?
N31 C36 C35 . . 110.3(4) ?
N31 C36 H36A . . 109.6 ?
C35 C36 H36A . . 109.6 ?
N31 C36 H36B . . 109.6 ?
C35 C36 H36B . . 109.6 ?
H36A C36 H36B . . 108.1 ?
C34 C37 H37A . . 109.5 ?
C34 C37 H37B . . 109.5 ?
H37A C37 H37B . . 109.5 ?
C34 C37 H37C . . 109.5 ?
H37A C37 H37C . . 109.5 ?
H37B C37 H37C . . 109.5 ?
C46 N41 C42 . . 113.7(7) ?
C46 N41 H41A . . 108.8 ?
C42 N41 H41A . . 108.8 ?
C46 N41 H41B . . 108.8 ?
C42 N41 H41B . . 108.8 ?
H41A N41 H41B . . 107.7 ?
N41 C42 C43 . . 112.4(7) ?
N41 C42 H42A . . 109.1 ?
C43 C42 H42A . . 109.1 ?
N41 C42 H42B . . 109.1 ?
C43 C42 H42B . . 109.1 ?
H42A C42 H42B . . 107.9 ?
C42 C43 C44 . . 112.7(8) ?
C42 C43 H43A . . 109.0 ?
C44 C43 H43A . . 109.0 ?
C42 C43 H43B . . 109.0 ?
C44 C43 H43B . . 109.0 ?
H43A C43 H43B . . 107.8 ?
C43 C44 C45 . . 108.7(8) ?
C43 C44 C47 . . 110.8(8) ?
C45 C44 C47 . . 110.9(8) ?
C43 C44 H44 . . 108.8 ?
C45 C44 H44 . . 108.8 ?
C47 C44 H44 . . 108.8 ?
C44 C45 C46 . . 112.3(8) ?
C44 C45 H45A . . 109.1 ?
C46 C45 H45A . . 109.1 ?
C44 C45 H45B . . 109.1 ?
C46 C45 H45B . . 109.1 ?
H45A C45 H45B . . 107.9 ?
N41 C46 C45 . . 109.3(8) ?
N41 C46 H46A . . 109.8 ?
C45 C46 H46A . . 109.8 ?
N41 C46 H46B . . 109.8 ?
C45 C46 H46B . . 109.8 ?
H46A C46 H46B . . 108.3 ?
C44 C47 H47A . . 109.5 ?
C44 C47 H47B . . 109.5 ?
H47A C47 H47B . . 109.5 ?
C44 C47 H47C . . 109.5 ?
H47A C47 H47C . . 109.5 ?
H47B C47 H47C . . 109.5 ?
C46' N41' C42' . . 112.5(9) ?
C46' N41' H41C . . 109.1 ?
C42' N41' H41C . . 109.1 ?
C46' N41' H41D . . 109.1 ?
C42' N41' H41D . . 109.1 ?
H41C N41' H41D . . 107.8 ?
N41' C42' C43' . . 111.3(9) ?
N41' C42' H42C . . 109.4 ?
C43' C42' H42C . . 109.4 ?
N41' C42' H42D . . 109.4 ?
C43' C42' H42D . . 109.4 ?
H42C C42' H42D . . 108.0 ?
C44' C43' C42' . . 113.0(8) ?
C44' C43' H43C . . 109.0 ?
C42' C43' H43C . . 109.0 ?
C44' C43' H43D . . 109.0 ?
C42' C43' H43D . . 109.0 ?
H43C C43' H43D . . 107.8 ?
C45' C44' C43' . . 110.3(8) ?
C45' C44' C47' . . 110.6(9) ?
C43' C44' C47' . . 112.8(9) ?
C45' C44' H44' . . 107.7 ?
C43' C44' H44' . . 107.7 ?
C47' C44' H44' . . 107.7 ?
C44' C45' C46' . . 112.6(8) ?
C44' C45' H45C . . 109.1 ?
C46' C45' H45C . . 109.1 ?
C44' C45' H45D . . 109.1 ?
C46' C45' H45D . . 109.1 ?
H45C C45' H45D . . 107.8 ?
N41' C46' C45' . . 110.9(9) ?
N41' C46' H46C . . 109.5 ?
C45' C46' H46C . . 109.5 ?
N41' C46' H46D . . 109.5 ?
C45' C46' H46D . . 109.5 ?
H46C C46' H46D . . 108.0 ?
C44' C47' H47D . . 109.5 ?
C44' C47' H47E . . 109.5 ?
H47D C47' H47E . . 109.5 ?
C44' C47' H47F . . 109.5 ?
H47D C47' H47F . . 109.5 ?
H47E C47' H47F . . 109.5 ?

loop_
_geom_bond_atom_site_label_1
_geom_bond_atom_site_label_2
_geom_bond_site_symmetry_2
_geom_bond_distance
_geom_bond_publ_flag
Au1 Cl2 . 2.2701(11) y
Au1 Cl1 . 2.2856(11) y
Au1 Cl3 . 2.2879(11) y
Au1 Cl4 . 2.2904(11) y
Au2 Cl6 . 2.2751(11) y
Au2 Cl7 . 2.2792(11) y
Au2 Cl8 . 2.2832(11) y
Au2 Cl5 . 2.2842(11) y
N11 C16 . 1.487(6) ?
N11 C12 . 1.489(6) ?
N11 H01 . 0.91(2) ?
N11 H02 . 0.92(2) ?
C12 C13 . 1.518(6) ?
C12 H12A . 0.9900 ?
C12 H12B . 0.9900 ?
C13 C14 . 1.525(7) ?
C13 H13A . 0.9900 ?
C13 H13B . 0.9900 ?
C14 C17 . 1.516(6) ?
C14 C15 . 1.524(6) ?
C14 H14 . 1.0000 ?
C15 C16 . 1.520(6) ?
C15 H15A . 0.9900 ?
C15 H15B . 0.9900 ?
C16 H16A . 0.9900 ?
C16 H16B . 0.9900 ?
C17 H17A . 0.9800 ?
C17 H17B . 0.9800 ?
C17 H17C . 0.9800 ?
N21 C22 . 1.478(6) ?
N21 C26 . 1.489(7) ?
N21 H03 . 0.91(2) ?
N21 H04 . 0.91(2) ?
C22 C23 . 1.519(7) ?
C22 H22A . 0.9900 ?
C22 H22B . 0.9900 ?
C23 C24 . 1.524(6) ?
C23 H23A . 0.9900 ?
C23 H23B . 0.9900 ?
C24 C25 . 1.521(6) ?
C24 C27 . 1.527(6) ?
C24 H24 . 1.0000 ?
C25 C26 . 1.517(7) ?
C25 H25A . 0.9900 ?
C25 H25B . 0.9900 ?
C26 H26A . 0.9900 ?
C26 H26B . 0.9900 ?
C27 H27A . 0.9800 ?
C27 H27B . 0.9800 ?
C27 H27C . 0.9800 ?
N31 C32 . 1.480(7) ?
N31 C36 . 1.486(6) ?
N31 H05 . 0.92(2) ?
N31 H06 . 0.91(2) ?
C32 C33 . 1.510(7) ?
C32 H32A . 0.9900 ?
C32 H32B . 0.9900 ?
C33 C34 . 1.526(7) ?
C33 H33A . 0.9900 ?
C33 H33B . 0.9900 ?
C34 C37 . 1.510(6) ?
C34 C35 . 1.517(6) ?
C34 H34 . 1.0000 ?
C35 C36 . 1.509(7) ?
C35 H35A . 0.9900 ?
C35 H35B . 0.9900 ?
C36 H36A . 0.9900 ?
C36 H36B . 0.9900 ?
C37 H37A . 0.9800 ?
C37 H37B . 0.9800 ?
C37 H37C . 0.9800 ?
N41 C46 . 1.470(10) ?
N41 C42 . 1.473(9) ?
N41 H41A . 0.9100 ?
N41 H41B . 0.9100 ?
C42 C43 . 1.508(10) ?
C42 H42A . 0.9900 ?
C42 H42B . 0.9900 ?
C43 C44 . 1.515(11) ?
C43 H43A . 0.9900 ?
C43 H43B . 0.9900 ?
C44 C45 . 1.519(10) ?
C44 C47 . 1.520(10) ?
C44 H44 . 1.0000 ?
C45 C46 . 1.541(11) ?
C45 H45A . 0.9900 ?
C45 H45B . 0.9900 ?
C46 H46A . 0.9900 ?
C46 H46B . 0.9900 ?
C47 H47A . 0.9800 ?
C47 H47B . 0.9800 ?
C47 H47C . 0.9800 ?
N41' C46' . 1.474(11) ?
N41' C42' . 1.483(11) ?
N41' H41C . 0.9100 ?
N41' H41D . 0.9100 ?
C42' C43' . 1.524(11) ?
C42' H42C . 0.9900 ?
C42' H42D . 0.9900 ?
C43' C44' . 1.511(11) ?
C43' H43C . 0.9900 ?
C43' H43D . 0.9900 ?
C44' C45' . 1.510(11) ?
C44' C47' . 1.511(11) ?
C44' H44' . 1.0000 ?
C45' C46' . 1.513(11) ?
C45' H45C . 0.9900 ?
C45' H45D . 0.9900 ?
C46' H46C . 0.9900 ?
C46' H46D . 0.9900 ?
C47' H47D . 0.9800 ?
C47' H47E . 0.9800 ?
C47' H47F . 0.9800 ?

loop_
_geom_hbond_atom_site_label_D
_geom_hbond_atom_site_label_H
_geom_hbond_atom_site_label_A
_geom_hbond_site_symmetry_A
_geom_hbond_distance_DH
_geom_hbond_distance_HA
_geom_hbond_distance_DA
_geom_hbond_angle_DHA
_geom_hbond_publ_flag
N11 H02 Cl9 . 0.92(2) 2.67(4) 3.349(4) 131(4) yes
N11 H02 Cl4 . 0.92(2) 2.68(4) 3.405(4) 136(4) yes
N11 H01 Cl11 . 0.91(2) 2.28(3) 3.177(4) 169(6) yes
N21 H03 Cl9 . 0.91(2) 2.41(3) 3.222(4) 148(4) yes
N21 H04 Cl11 . 0.91(2) 2.24(3) 3.146(5) 169(5) yes
N31 H05 Cl10 . 0.92(2) 2.26(3) 3.147(4) 163(5) yes
N31 H06 Cl9 . 0.91(2) 2.28(3) 3.147(4) 158(5) yes
N41 H41A Cl10 . 0.91 2.31 3.158(7) 154.6 yes
N41 H41B Cl4 . 0.91 2.68 3.517(7) 152.4 yes
N41 H41B Cl9 . 0.91 2.83 3.360(6) 118.1 yes
N41' H41C Cl10 . 0.91 2.20 3.084(10) 163.0 yes
N41' H41D Cl9 . 0.91 2.64 3.430(9) 146.0 yes
C36 H36B Cl1 . 0.99 2.88 3.655(6) 135.7 ?
C37 H37A Cl1 2 0.98 3.02 3.966(5) 163.0 ?
C37 H37B Cl1 4_556 0.98 2.98 3.942(5) 168.0 ?
C42' H42D Cl1 . 0.99 2.83 3.773(11) 159.8 ?
C13 H13B Cl2 1_565 0.99 2.88 3.645(5) 134.5 ?
C26 H26B Cl3 . 0.99 2.76 3.736(5) 169.3 ?
C27 H27B Cl3 4_556 0.98 2.85 3.732(5) 150.1 ?
C42' H42D Cl4 . 0.99 2.77 3.478(12) 129.2 ?
C43' H43C Cl4 . 0.99 2.81 3.362(10) 115.9 ?
C42 H42A Cl5 2 0.99 2.81 3.752(9) 159.9 ?
C46' H46C Cl5 . 0.99 2.77 3.683(11) 153.2 ?
C12 H12A Cl6 . 0.99 2.96 3.497(5) 115.1 ?
C36 H36A Cl6 1_545 0.99 2.82 3.446(5) 122.2 ?
C46 H46A Cl6 . 0.99 2.95 3.635(10) 127.4 ?
C45' H45D Cl6 . 0.99 2.83 3.566(9) 132.1 ?
C12 H12A Cl7 . 0.99 2.89 3.801(5) 153.5 ?
C15 H15B Cl7 2_655 0.99 2.88 3.727(5) 144.4 ?
C27 H27C Cl7 1_545 0.98 3.01 3.983(5) 172.9 ?
C14 H14 Cl8 4_565 1.00 3.02 3.787(5) 134.4 ?
C23 H23A Cl8 . 0.99 2.94 3.637(5) 127.8 ?
C47 H47A Cl8 4_565 0.98 2.92 3.843(10) 157.1 ?
C12 H12A Cl9 . 0.99 2.98 3.504(5) 114.2 ?
C46 H46A Cl9 . 0.99 2.87 3.550(11) 126.2 ?

loop_
_geom_torsion_atom_site_label_1
_geom_torsion_atom_site_label_2
_geom_torsion_atom_site_label_3
_geom_torsion_atom_site_label_4
_geom_torsion_site_symmetry_1
_geom_torsion_site_symmetry_2
_geom_torsion_site_symmetry_3
_geom_torsion_site_symmetry_4
_geom_torsion
_geom_torsion_publ_flag
C16 N11 C12 C13 . . . . -57.1(5) ?
N11 C12 C13 C14 . . . . 55.8(5) ?
C12 C13 C14 C17 . . . . -178.5(4) y
C12 C13 C14 C15 . . . . -55.3(5) ?
C17 C14 C15 C16 . . . . 178.8(4) y
C13 C14 C15 C16 . . . . 55.8(5) ?
C12 N11 C16 C15 . . . . 57.3(5) ?
C14 C15 C16 N11 . . . . -56.6(5) ?
C26 N21 C22 C23 . . . . -56.6(5) ?
N21 C22 C23 C24 . . . . 55.8(5) ?
C22 C23 C24 C25 . . . . -54.6(5) ?
C22 C23 C24 C27 . . . . -178.7(4) y
C23 C24 C25 C26 . . . . 54.7(5) ?
C27 C24 C25 C26 . . . . 178.8(4) y
C22 N21 C26 C25 . . . . 56.5(5) ?
C24 C25 C26 N21 . . . . -55.7(6) ?
C36 N31 C32 C33 . . . . -54.7(6) ?
N31 C32 C33 C34 . . . . 53.9(6) ?
C32 C33 C34 C37 . . . . -178.7(4) y
C32 C33 C34 C35 . . . . -54.4(5) ?
C37 C34 C35 C36 . . . . 180.0(4) y
C33 C34 C35 C36 . . . . 55.8(5) ?
C32 N31 C36 C35 . . . . 56.1(6) ?
C34 C35 C36 N31 . . . . -56.9(5) ?
C46 N41 C42 C43 . . . . 53.8(10) ?
N41 C42 C43 C44 . . . . -52.7(11) ?
C42 C43 C44 C45 . . . . 53.3(11) ?
C42 C43 C44 C47 . . . . 175.4(8) y
C43 C44 C45 C46 . . . . -55.8(12) ?
C47 C44 C45 C46 . . . . -177.9(9) y
C42 N41 C46 C45 . . . . -54.8(10) ?
C44 C45 C46 N41 . . . . 56.7(12) ?
C46' N41' C42' C43' . . . . 54.8(13) ?
N41' C42' C43' C44' . . . . -52.4(14) ?
C42' C43' C44' C45' . . . . 51.1(13) ?
C42' C43' C44' C47' . . . . 175.3(10) ?
C43' C44' C45' C46' . . . . -52.7(13) ?
C47' C44' C45' C46' . . . . -178.1(9) ?
C42' N41' C46' C45' . . . . -56.4(12) ?
C44' C45' C46' N41' . . . . 55.6(12) ?
